data_4330493
loop_
_publ_author_name
'Heaweon Park'
'Michael M. Bittner'
'Jacob S. Baus'
'Sergey V. Lindeman'
'Adam T. Fiedler'

_publ_section_title
;
 Fe(II) Complexes That Mimic the Active Site Structure of Acetylacetone
 Dioxygenase: O2 and NO Reactivity
;
_journal_name_full 'Inorganic Chemistry'
_journal_page_first 10279
_journal_page_last 10289
_journal_paper_doi 10.1021/ic3012712
_journal_volume 51
_journal_year 2012
_chemical_formula_moiety 'C50 H41 B Fe N6 O4, 1.5(C H2 Cl2)'
_chemical_formula_sum 'C51.5 H44 B Cl3 Fe N6 O4'
_chemical_formula_weight 983.94
_chemical_name_systematic
;
 ? 
;
_space_group_crystal_system triclinic
_space_group_IT_number 2
_space_group_name_Hall '-P 1'
_space_group_name_H-M_alt 'P -1'
_symmetry_space_group_name_Hall '-P 1'
_symmetry_space_group_name_H-M 'P -1'
_atom_sites_solution_hydrogens geom
_atom_sites_solution_primary direct
_atom_sites_solution_secondary difmap
_audit_creation_date 2011-08-18
_audit_creation_method
;
  Olex2 1.1
  (compiled 2011.02.15 svn.r1672, GUI svn.r3494)
;
_cell_angle_alpha 95.921(3)
_cell_angle_beta 103.201(3)
_cell_angle_gamma 117.095(3)
_cell_formula_units_Z 2
_cell_length_a 12.2090(3)
_cell_length_b 13.0283(4)
_cell_length_c 17.0877(5)
_cell_measurement_reflns_used 24918
_cell_measurement_temperature 100
_cell_measurement_theta_max 31.0278
_cell_measurement_theta_min 3.4240
_cell_volume 2287.49(15)
_computing_cell_refinement
;
CrysAlisPro, Oxford Diffraction Ltd.,
Version 1.171.34.36 (release 02-08-2010 CrysAlis171 .NET)
(compiled Aug  2 2010,13:00:58)
;
_computing_data_collection
;
CrysAlisPro, Oxford Diffraction Ltd.,
Version 1.171.34.36 (release 02-08-2010 CrysAlis171 .NET)
(compiled Aug  2 2010,13:00:58)
;
_computing_data_reduction
;
CrysAlisPro, Oxford Diffraction Ltd.,
Version 1.171.34.36 (release 02-08-2010 CrysAlis171 .NET)
(compiled Aug  2 2010,13:00:58)
;
_computing_molecular_graphics
;
O. V. Dolomanov, L. J. Bourhis, R. J. Gildea, J. A. K. Howard and H. Puschmann,
OLEX2: a complete structure solution, refinement and analysis program.
J. Appl. Cryst. (2009). 42, 339-341.
;
_computing_publication_material
;
O. V. Dolomanov, L. J. Bourhis, R. J. Gildea, J. A. K. Howard and H. Puschmann,
OLEX2: a complete structure solution, refinement and analysis program.
J. Appl. Cryst. (2009). 42, 339-341.
;
_computing_structure_refinement 'SHELXL-97 (Sheldrick, 2008)'
_computing_structure_solution 'SHELXS-97 (Sheldrick, 2008)'
_diffrn_ambient_temperature 100
_diffrn_detector_area_resol_mean 10.3756
_diffrn_measured_fraction_theta_full 0.992
_diffrn_measured_fraction_theta_max 0.912
_diffrn_measurement_details
;
  1 omega  -28.00   50.00   1.0000   26.3600
omega____ theta____ kappa____ phi______ frames
    -       15.4799  -92.0000   -8.0000 78

  2 omega  -61.00   38.00   1.0000   26.3600
omega____ theta____ kappa____ phi______ frames
    -       15.4799  -37.0000 -150.0000 99

  3 omega  -18.00   94.00   1.0000   26.3600
omega____ theta____ kappa____ phi______ frames
    -       15.4799   77.0000  120.0000 112

  4 omega  -27.00   -1.00   1.0000   26.3600
omega____ theta____ kappa____ phi______ frames
    -      -15.6362  -92.0000 -104.0000 26

  5 omega  -53.00  -23.00   1.0000   26.3600
omega____ theta____ kappa____ phi______ frames
    -      -15.6362   92.0000 -171.0000 30

  6 omega  -28.00   55.00   1.0000   26.3600
omega____ theta____ kappa____ phi______ frames
    -       15.4799  -92.0000  171.0000 83

  7 omega  -28.00   55.00   1.0000   26.3600
omega____ theta____ kappa____ phi______ frames
    -       15.4799  -92.0000   75.0000 83

  8 omega  -11.00   92.00   1.0000   26.3600
omega____ theta____ kappa____ phi______ frames
    -       15.4799   37.0000   30.0000 103

  9 omega  -18.00   94.00   1.0000   26.3600
omega____ theta____ kappa____ phi______ frames
    -       15.4799   77.0000  -90.0000 112

 10 omega  -11.00   25.00   1.0000   26.3600
omega____ theta____ kappa____ phi______ frames
    -       15.4799   37.0000  120.0000 36
;
_diffrn_measurement_device_type 'SuperNova, Dual, Cu at zero, Atlas'
_diffrn_measurement_method '\w scans'
_diffrn_orient_matrix_UB_11 0.0007676000
_diffrn_orient_matrix_UB_12 0.0457688000
_diffrn_orient_matrix_UB_13 0.0268838000
_diffrn_orient_matrix_UB_21 -0.0083431000
_diffrn_orient_matrix_UB_22 -0.0340370000
_diffrn_orient_matrix_UB_23 0.0301854000
_diffrn_orient_matrix_UB_31 0.0681496000
_diffrn_orient_matrix_UB_32 0.0267069000
_diffrn_orient_matrix_UB_33 0.0171495000
_diffrn_radiation_monochromator mirror
_diffrn_radiation_type 'Mo K\a'
_diffrn_radiation_wavelength 0.7107
_diffrn_reflns_av_R_equivalents 0.0278
_diffrn_reflns_av_unetI/netI 0.0662
_diffrn_reflns_limit_h_max 16
_diffrn_reflns_limit_h_min -17
_diffrn_reflns_limit_k_max 17
_diffrn_reflns_limit_k_min -18
_diffrn_reflns_limit_l_max 23
_diffrn_reflns_limit_l_min -24
_diffrn_reflns_number 49672
_diffrn_reflns_theta_full 30.00
_diffrn_reflns_theta_max 31.0278
_diffrn_reflns_theta_min 3.4240
_diffrn_source 'SuperNova (Mo) x-ray Source'
_exptl_absorpt_coefficient_mu 0.559
_exptl_absorpt_correction_T_max 1.00000
_exptl_absorpt_correction_T_min 0.91194
_exptl_absorpt_correction_type multi-scan
_exptl_absorpt_process_details
;
CrysAlisPro, Oxford Diffraction Ltd.,
Version 1.171.34.36 (release 02-08-2010 CrysAlis171 .NET)
(compiled Aug  2 2010,13:00:58)
empirical absorption correction using spherical harmonics,
 implemented in SCALE3 ABSPACK scaling algorithm.
;
_exptl_crystal_colour colourless
_exptl_crystal_colour_primary colourless
_exptl_crystal_density_diffrn 1.429
_exptl_crystal_description plate
_exptl_crystal_F_000 1018
_exptl_crystal_size_max 0.15
_exptl_crystal_size_mid 0.12
_exptl_crystal_size_min 0.05
_refine_diff_density_max 0.557
_refine_diff_density_min -0.655
_refine_diff_density_rms 0.058
_refine_ls_extinction_method none
_refine_ls_goodness_of_fit_ref 1.031
_refine_ls_hydrogen_treatment constr
_refine_ls_matrix_type full
_refine_ls_number_parameters 609
_refine_ls_number_reflns 13415
_refine_ls_number_restraints 24
_refine_ls_restrained_S_all 1.031
_refine_ls_R_factor_all 0.0463
_refine_ls_R_factor_gt 0.0364
_refine_ls_shift/su_max 0.004
_refine_ls_shift/su_mean 0.000
_refine_ls_structure_factor_coef Fsqd
_refine_ls_weighting_details 'calc w=1/[\s^2^(Fo^2^)+(0.0369P)^2^+1.4696P] where P=(Fo^2^+2Fc^2^)/3'
_refine_ls_weighting_scheme calc
_refine_ls_wR_factor_gt 0.0861
_refine_ls_wR_factor_ref 0.0925
_reflns_number_gt 11414
_reflns_number_total 13415
_reflns_threshold_expression >2sigma(I)
_cod_data_source_file ic3012712_si_002_2.cif
_cod_data_source_block 2acacOMe
_cod_original_cell_volume 2287.47(12)
_cod_original_formula_sum 'C51.50 H44 B Cl3 Fe N6 O4'
_cod_database_code 4330493
_chemical_oxdiff_formula 'Fe C52 H55 N6 O4 B Cl2'
_reflns_odcompleteness_completeness 99.82
_reflns_odcompleteness_iscentric 1
_reflns_odcompleteness_theta 28.22

loop_
_space_group_symop_id
_space_group_symop_operation_xyz
1 'x, y, z'
2 '-x, -y, -z'

loop_
_atom_site_label
_atom_site_type_symbol
_atom_site_fract_x
_atom_site_fract_y
_atom_site_fract_z
_atom_site_U_iso_or_equiv
_atom_site_adp_type
_atom_site_occupancy
_atom_site_symmetry_multiplicity
_atom_site_calc_flag
_atom_site_refinement_flags
_atom_site_disorder_assembly
_atom_site_disorder_group
Fe1 Fe 0.412688(17) 0.716275(16) 0.233439(11) 0.01245(5) Uani 1 1 d . . .
Cl1 Cl 0.82589(5) 0.40620(5) 0.38905(3) 0.04379(12) Uani 1 1 d D . .
Cl2 Cl 0.77626(6) 0.56116(5) 0.49264(4) 0.05463(14) Uani 1 1 d D . .
Cl3 Cl 0.9665(5) 0.9592(4) 0.08295(17) 0.0454(4) Uani 0.50 1 d PDU A -1
Cl4 Cl 1.0383(5) 1.0430(4) -0.05859(17) 0.0454(4) Uani 0.50 1 d PDU A -1
O1 O 0.31082(9) 0.67728(9) 0.31602(6) 0.01752(19) Uani 1 1 d . . .
O2 O 0.57222(9) 0.75311(9) 0.32798(6) 0.01709(19) Uani 1 1 d . . .
O3 O 0.28086(10) 0.70582(9) 0.43956(6) 0.0214(2) Uani 1 1 d . . .
O4 O 0.70285(10) 0.81651(9) 0.45928(6) 0.0204(2) Uani 1 1 d . . .
N1 N 0.27559(10) 0.75134(10) 0.15443(6) 0.0130(2) Uani 1 1 d . . .
N2 N 0.25910(10) 0.71697(9) 0.07198(6) 0.01221(19) Uani 1 1 d . . .
N3 N 0.54045(10) 0.82112(10) 0.16949(6) 0.0132(2) Uani 1 1 d . . .
N4 N 0.49177(10) 0.78166(9) 0.08486(6) 0.01248(19) Uani 1 1 d . . .
N5 N 0.35096(10) 0.55517(9) 0.14789(6) 0.0126(2) Uani 1 1 d . . .
N6 N 0.33179(10) 0.56363(9) 0.06681(6) 0.01198(19) Uani 1 1 d . . .
C1 C 0.14465(14) 0.65302(14) 0.39600(9) 0.0228(3) Uani 1 1 d . . .
H49A H 0.1126 0.5729 0.3635 0.034 Uiso 1 1 calc R . .
H49B H 0.1313 0.7017 0.3589 0.034 Uiso 1 1 calc R . .
H49C H 0.0974 0.6486 0.4360 0.034 Uiso 1 1 calc R . .
C2 C 0.35926(13) 0.71340(12) 0.39351(8) 0.0173(2) Uani 1 1 d . . .
C3 C 0.48916(14) 0.76232(13) 0.44037(8) 0.0197(3) Uani 1 1 d . . .
H47 H 0.5130 0.7874 0.4988 0.024 Uiso 1 1 calc R . .
C4 C 0.58458(13) 0.77551(11) 0.40426(8) 0.0166(2) Uani 1 1 d . . .
C5 C 0.80667(14) 0.83654(13) 0.42607(9) 0.0213(3) Uani 1 1 d . . .
H50A H 0.7914 0.7605 0.3962 0.032 Uiso 1 1 calc R . .
H50B H 0.8110 0.8886 0.3880 0.032 Uiso 1 1 calc R . .
H50C H 0.8886 0.8742 0.4713 0.032 Uiso 1 1 calc R . .
C6 C 0.18258(12) 0.77852(11) 0.15810(8) 0.0145(2) Uani 1 1 d . . .
C7 C 0.10295(13) 0.75715(12) 0.07814(8) 0.0169(2) Uani 1 1 d . . .
H8 H 0.0285 0.7662 0.0634 0.020 Uiso 1 1 calc R . .
C8 C 0.15520(12) 0.72003(11) 0.02500(8) 0.0137(2) Uani 1 1 d . . .
C9 C 0.17841(13) 0.83590(11) 0.23532(8) 0.0154(2) Uani 1 1 d . . .
C10 C 0.28942(14) 0.90222(12) 0.30375(8) 0.0190(3) Uani 1 1 d . . .
H41 H 0.3691 0.9084 0.3014 0.023 Uiso 1 1 calc R . .
C11 C 0.28484(16) 0.95928(13) 0.37521(9) 0.0245(3) Uani 1 1 d . . .
H42 H 0.3607 1.0031 0.4216 0.029 Uiso 1 1 calc R . .
C12 C 0.16904(17) 0.95213(14) 0.37870(9) 0.0268(3) Uani 1 1 d . . .
H43 H 0.1655 0.9910 0.4275 0.032 Uiso 1 1 calc R . .
C13 C 0.05887(16) 0.88829(13) 0.31090(9) 0.0237(3) Uani 1 1 d . . .
H44 H -0.0201 0.8839 0.3131 0.028 Uiso 1 1 calc R . .
C14 C 0.06311(14) 0.83042(12) 0.23945(9) 0.0186(3) Uani 1 1 d . . .
H45 H -0.0130 0.7869 0.1932 0.022 Uiso 1 1 calc R . .
C15 C 0.11337(12) 0.69383(11) -0.06641(8) 0.0139(2) Uani 1 1 d . . .
C16 C 0.19791(13) 0.75490(11) -0.10905(8) 0.0154(2) Uani 1 1 d . . .
H35 H 0.2854 0.8118 -0.0792 0.019 Uiso 1 1 calc R . .
C17 C 0.15522(14) 0.73318(12) -0.19488(8) 0.0179(3) Uani 1 1 d . . .
H36 H 0.2131 0.7755 -0.2235 0.022 Uiso 1 1 calc R . .
C18 C 0.02733(14) 0.64924(13) -0.23856(8) 0.0193(3) Uani 1 1 d . . .
H37 H -0.0025 0.6351 -0.2971 0.023 Uiso 1 1 calc R . .
C19 C -0.05675(13) 0.58615(13) -0.19680(8) 0.0197(3) Uani 1 1 d . . .
H38 H -0.1434 0.5274 -0.2270 0.024 Uiso 1 1 calc R . .
C20 C -0.01446(13) 0.60867(12) -0.11085(8) 0.0175(2) Uani 1 1 d . . .
H39 H -0.0726 0.5661 -0.0824 0.021 Uiso 1 1 calc R . .
C21 C 0.65599(12) 0.91972(11) 0.18599(8) 0.0144(2) Uani 1 1 d . . .
C22 C 0.68208(12) 0.94328(12) 0.11236(8) 0.0165(2) Uani 1 1 d . . .
H2 H 0.7574 1.0068 0.1068 0.020 Uiso 1 1 calc R . .
C23 C 0.57577(12) 0.85502(11) 0.04928(8) 0.0139(2) Uani 1 1 d . . .
C24 C 0.73673(12) 0.99545(11) 0.26981(8) 0.0149(2) Uani 1 1 d . . .
C25 C 0.87149(13) 1.05399(12) 0.28930(8) 0.0180(3) Uani 1 1 d . . .
H21 H 0.9100 1.0405 0.2499 0.022 Uiso 1 1 calc R . .
C26 C 0.94949(13) 1.13195(13) 0.36622(9) 0.0215(3) Uani 1 1 d . . .
H20 H 1.0410 1.1711 0.3792 0.026 Uiso 1 1 calc R . .
C27 C 0.89411(14) 1.15263(13) 0.42384(9) 0.0227(3) Uani 1 1 d . . .
H19 H 0.9476 1.2058 0.4763 0.027 Uiso 1 1 calc R . .
C28 C 0.75994(14) 1.09553(13) 0.40489(9) 0.0215(3) Uani 1 1 d . . .
H18 H 0.7218 1.1096 0.4444 0.026 Uiso 1 1 calc R . .
C29 C 0.68216(13) 1.01811(12) 0.32823(8) 0.0175(2) Uani 1 1 d . . .
H17 H 0.5907 0.9800 0.3153 0.021 Uiso 1 1 calc R . .
C30 C 0.55086(12) 0.84379(11) -0.04077(8) 0.0138(2) Uani 1 1 d . . .
C31 C 0.57528(13) 0.94569(12) -0.07038(8) 0.0182(3) Uani 1 1 d . . .
H15 H 0.6072 1.0192 -0.0327 0.022 Uiso 1 1 calc R . .
C32 C 0.55330(14) 0.94033(13) -0.15447(9) 0.0215(3) Uani 1 1 d . . .
H14 H 0.5700 1.0100 -0.1741 0.026 Uiso 1 1 calc R . .
C33 C 0.50708(15) 0.83351(14) -0.20981(9) 0.0236(3) Uani 1 1 d . . .
H13 H 0.4916 0.8297 -0.2674 0.028 Uiso 1 1 calc R . .
C34 C 0.48350(15) 0.73203(13) -0.18083(9) 0.0217(3) Uani 1 1 d . . .
H12 H 0.4522 0.6588 -0.2187 0.026 Uiso 1 1 calc R . .
C35 C 0.50536(13) 0.73694(12) -0.09688(8) 0.0164(2) Uani 1 1 d . . .
H11 H 0.4893 0.6672 -0.0775 0.020 Uiso 1 1 calc R . .
C36 C 0.32486(12) 0.44260(11) 0.14706(8) 0.0137(2) Uani 1 1 d . . .
C37 C 0.29044(12) 0.37954(11) 0.06590(8) 0.0153(2) Uani 1 1 d . . .
H5 H 0.2681 0.2990 0.0483 0.018 Uiso 1 1 calc R . .
C38 C 0.29555(12) 0.45844(11) 0.01663(8) 0.0129(2) Uani 1 1 d . . .
C39 C 0.32698(13) 0.39312(12) 0.22085(8) 0.0159(2) Uani 1 1 d . . .
C40 C 0.40806(14) 0.46178(13) 0.29981(8) 0.0200(3) Uani 1 1 d . . .
H29 H 0.4660 0.5440 0.3077 0.024 Uiso 1 1 calc R . .
C41 C 0.40443(16) 0.41027(15) 0.36718(9) 0.0263(3) Uani 1 1 d . . .
H30 H 0.4587 0.4581 0.4211 0.032 Uiso 1 1 calc R . .
C42 C 0.32245(16) 0.28988(15) 0.35656(10) 0.0275(3) Uani 1 1 d . . .
H31 H 0.3209 0.2552 0.4028 0.033 Uiso 1 1 calc R . .
C43 C 0.24299(16) 0.22089(15) 0.27812(10) 0.0279(3) Uani 1 1 d . . .
H32 H 0.1874 0.1382 0.2702 0.033 Uiso 1 1 calc R . .
C44 C 0.24426(15) 0.27220(13) 0.21083(9) 0.0240(3) Uani 1 1 d . . .
H33 H 0.1881 0.2244 0.1573 0.029 Uiso 1 1 calc R . .
C45 C 0.27032(12) 0.43746(11) -0.07391(8) 0.0133(2) Uani 1 1 d . . .
C46 C 0.18574(13) 0.46548(12) -0.12463(8) 0.0162(2) Uani 1 1 d . . .
H23 H 0.1400 0.4961 -0.1012 0.019 Uiso 1 1 calc R . .
C47 C 0.16811(14) 0.44893(12) -0.20903(8) 0.0198(3) Uani 1 1 d . . .
H24 H 0.1123 0.4702 -0.2430 0.024 Uiso 1 1 calc R . .
C48 C 0.23201(15) 0.40131(12) -0.24391(8) 0.0210(3) Uani 1 1 d . . .
H25 H 0.2207 0.3910 -0.3016 0.025 Uiso 1 1 calc R . .
C49 C 0.31234(14) 0.36870(13) -0.19481(9) 0.0211(3) Uani 1 1 d . . .
H26 H 0.3538 0.3338 -0.2191 0.025 Uiso 1 1 calc R . .
C50 C 0.33204(13) 0.38718(12) -0.10986(8) 0.0177(3) Uani 1 1 d . . .
H27 H 0.3877 0.3655 -0.0762 0.021 Uiso 1 1 calc R . .
C51 C 0.70836(16) 0.42936(15) 0.41698(10) 0.0288(3) Uani 1 1 d D . .
H51A H 0.6503 0.4321 0.3673 0.035 Uiso 1 1 calc R . .
H51B H 0.6554 0.3617 0.4382 0.035 Uiso 1 1 calc R . .
C52 C 0.9228(5) 1.0126(5) -0.0039(4) 0.0620(15) Uani 0.50 1 d PDU A -1
H52A H 0.9205 1.0859 0.0149 0.074 Uiso 0.50 1 calc PR A -1
H52B H 0.8355 0.9524 -0.0410 0.074 Uiso 0.50 1 calc PR A -1
B1 B 0.35068(13) 0.68075(12) 0.04368(8) 0.0112(2) Uani 1 1 d . . .
H1 H 0.3297 0.6687 -0.0178 0.013 Uiso 1 1 calc R . .

loop_
_atom_site_aniso_label
_atom_site_aniso_U_11
_atom_site_aniso_U_22
_atom_site_aniso_U_33
_atom_site_aniso_U_23
_atom_site_aniso_U_13
_atom_site_aniso_U_12
Fe1 0.01374(8) 0.01359(9) 0.00857(8) 0.00217(6) 0.00266(6) 0.00606(7)
Cl1 0.0535(3) 0.0594(3) 0.0391(2) 0.0199(2) 0.0258(2) 0.0376(3)
Cl2 0.0731(4) 0.0346(3) 0.0516(3) -0.0013(2) 0.0174(3) 0.0262(3)
Cl3 0.0589(5) 0.0426(3) 0.0572(15) 0.0211(13) 0.0307(14) 0.0355(3)
Cl4 0.0589(5) 0.0426(3) 0.0572(15) 0.0211(13) 0.0307(14) 0.0355(3)
O1 0.0189(4) 0.0199(5) 0.0119(4) 0.0037(3) 0.0053(4) 0.0079(4)
O2 0.0182(4) 0.0188(5) 0.0103(4) 0.0027(3) 0.0022(3) 0.0071(4)
O3 0.0228(5) 0.0254(5) 0.0141(4) 0.0036(4) 0.0088(4) 0.0093(4)
O4 0.0195(5) 0.0243(5) 0.0120(4) 0.0026(4) 0.0014(4) 0.0085(4)
N1 0.0161(5) 0.0141(5) 0.0090(4) 0.0021(4) 0.0045(4) 0.0075(4)
N2 0.0141(5) 0.0130(5) 0.0091(4) 0.0019(4) 0.0034(4) 0.0066(4)
N3 0.0135(5) 0.0137(5) 0.0094(4) 0.0018(4) 0.0013(4) 0.0056(4)
N4 0.0132(5) 0.0134(5) 0.0094(4) 0.0028(4) 0.0022(4) 0.0059(4)
N5 0.0139(5) 0.0137(5) 0.0099(4) 0.0040(4) 0.0035(4) 0.0063(4)
N6 0.0134(5) 0.0130(5) 0.0089(4) 0.0026(4) 0.0032(4) 0.0061(4)
C1 0.0226(7) 0.0237(7) 0.0214(7) 0.0052(5) 0.0097(6) 0.0095(6)
C2 0.0229(6) 0.0147(6) 0.0138(6) 0.0043(5) 0.0077(5) 0.0078(5)
C3 0.0230(6) 0.0207(7) 0.0101(5) 0.0015(5) 0.0040(5) 0.0074(5)
C4 0.0207(6) 0.0120(6) 0.0117(5) 0.0023(4) 0.0008(5) 0.0058(5)
C5 0.0199(6) 0.0249(7) 0.0169(6) 0.0029(5) 0.0018(5) 0.0117(6)
C6 0.0153(5) 0.0135(6) 0.0143(6) 0.0023(4) 0.0053(5) 0.0066(5)
C7 0.0166(6) 0.0197(6) 0.0152(6) 0.0011(5) 0.0036(5) 0.0108(5)
C8 0.0137(5) 0.0134(6) 0.0134(5) 0.0018(4) 0.0027(4) 0.0071(5)
C9 0.0200(6) 0.0130(6) 0.0143(6) 0.0040(4) 0.0077(5) 0.0079(5)
C10 0.0215(6) 0.0164(6) 0.0156(6) 0.0019(5) 0.0061(5) 0.0066(5)
C11 0.0331(8) 0.0174(7) 0.0159(6) -0.0004(5) 0.0070(6) 0.0080(6)
C12 0.0441(9) 0.0194(7) 0.0210(7) 0.0023(5) 0.0179(7) 0.0159(7)
C13 0.0333(8) 0.0212(7) 0.0268(7) 0.0078(6) 0.0187(6) 0.0170(6)
C14 0.0230(6) 0.0164(6) 0.0193(6) 0.0047(5) 0.0096(5) 0.0106(5)
C15 0.0156(5) 0.0155(6) 0.0117(5) 0.0015(4) 0.0019(4) 0.0101(5)
C16 0.0161(6) 0.0140(6) 0.0143(6) 0.0022(4) 0.0020(5) 0.0073(5)
C17 0.0234(6) 0.0165(6) 0.0155(6) 0.0050(5) 0.0059(5) 0.0109(5)
C18 0.0239(6) 0.0229(7) 0.0117(6) 0.0022(5) 0.0013(5) 0.0144(6)
C19 0.0158(6) 0.0237(7) 0.0156(6) -0.0004(5) -0.0002(5) 0.0099(5)
C20 0.0148(6) 0.0218(7) 0.0156(6) 0.0028(5) 0.0036(5) 0.0097(5)
C21 0.0141(5) 0.0131(6) 0.0134(5) 0.0034(4) 0.0020(4) 0.0056(5)
C22 0.0144(5) 0.0163(6) 0.0153(6) 0.0058(5) 0.0039(5) 0.0046(5)
C23 0.0145(5) 0.0136(6) 0.0139(5) 0.0049(4) 0.0045(5) 0.0068(5)
C24 0.0153(5) 0.0128(6) 0.0126(5) 0.0035(4) 0.0005(5) 0.0054(5)
C25 0.0156(6) 0.0192(6) 0.0159(6) 0.0047(5) 0.0025(5) 0.0068(5)
C26 0.0152(6) 0.0207(7) 0.0200(6) 0.0031(5) -0.0009(5) 0.0052(5)
C27 0.0220(7) 0.0194(7) 0.0173(6) -0.0021(5) -0.0022(5) 0.0078(5)
C28 0.0225(7) 0.0221(7) 0.0174(6) 0.0004(5) 0.0038(5) 0.0110(6)
C29 0.0159(6) 0.0163(6) 0.0172(6) 0.0028(5) 0.0024(5) 0.0070(5)
C30 0.0119(5) 0.0159(6) 0.0127(5) 0.0043(4) 0.0045(4) 0.0057(5)
C31 0.0191(6) 0.0158(6) 0.0159(6) 0.0045(5) 0.0055(5) 0.0056(5)
C32 0.0251(7) 0.0204(7) 0.0184(6) 0.0103(5) 0.0085(5) 0.0089(6)
C33 0.0287(7) 0.0286(8) 0.0137(6) 0.0077(5) 0.0092(5) 0.0127(6)
C34 0.0288(7) 0.0219(7) 0.0159(6) 0.0019(5) 0.0097(5) 0.0130(6)
C35 0.0192(6) 0.0170(6) 0.0171(6) 0.0060(5) 0.0088(5) 0.0104(5)
C36 0.0131(5) 0.0142(6) 0.0130(5) 0.0043(4) 0.0031(4) 0.0064(5)
C37 0.0170(6) 0.0128(6) 0.0150(6) 0.0033(4) 0.0041(5) 0.0070(5)
C38 0.0127(5) 0.0132(6) 0.0121(5) 0.0019(4) 0.0028(4) 0.0065(4)
C39 0.0180(6) 0.0180(6) 0.0151(6) 0.0076(5) 0.0063(5) 0.0104(5)
C40 0.0243(7) 0.0207(7) 0.0162(6) 0.0064(5) 0.0055(5) 0.0119(6)
C41 0.0324(8) 0.0345(8) 0.0160(6) 0.0099(6) 0.0072(6) 0.0192(7)
C42 0.0316(8) 0.0372(9) 0.0250(7) 0.0204(7) 0.0140(6) 0.0212(7)
C43 0.0308(8) 0.0247(8) 0.0314(8) 0.0176(6) 0.0133(7) 0.0124(6)
C44 0.0254(7) 0.0201(7) 0.0213(7) 0.0084(5) 0.0052(6) 0.0073(6)
C45 0.0153(5) 0.0109(5) 0.0117(5) 0.0007(4) 0.0038(4) 0.0054(4)
C46 0.0184(6) 0.0140(6) 0.0142(6) 0.0001(4) 0.0019(5) 0.0086(5)
C47 0.0253(7) 0.0163(6) 0.0144(6) 0.0019(5) 0.0000(5) 0.0107(5)
C48 0.0299(7) 0.0172(6) 0.0127(6) 0.0021(5) 0.0074(5) 0.0091(6)
C49 0.0252(7) 0.0218(7) 0.0187(6) 0.0022(5) 0.0110(5) 0.0124(6)
C50 0.0200(6) 0.0187(6) 0.0169(6) 0.0031(5) 0.0055(5) 0.0119(5)
C51 0.0287(8) 0.0294(8) 0.0271(8) 0.0095(6) 0.0106(6) 0.0121(7)
C52 0.066(3) 0.074(3) 0.109(4) 0.065(3) 0.065(3) 0.059(3)
B1 0.0121(6) 0.0113(6) 0.0098(5) 0.0021(4) 0.0031(5) 0.0057(5)

loop_
_atom_type_symbol
_atom_type_description
_atom_type_scat_dispersion_real
_atom_type_scat_dispersion_imag
_atom_type_scat_source
C C 0.0033 0.0016 'International Tables Vol C Tables 4.2.6.8 and 6.1.1.4'
H H 0.0000 0.0000 'International Tables Vol C Tables 4.2.6.8 and 6.1.1.4'
B B 0.0013 0.0007 'International Tables Vol C Tables 4.2.6.8 and 6.1.1.4'
Cl Cl 0.1484 0.1585 'International Tables Vol C Tables 4.2.6.8 and 6.1.1.4'
Fe Fe 0.3463 0.8444 'International Tables Vol C Tables 4.2.6.8 and 6.1.1.4'
N N 0.0061 0.0033 'International Tables Vol C Tables 4.2.6.8 and 6.1.1.4'
O O 0.0106 0.0060 'International Tables Vol C Tables 4.2.6.8 and 6.1.1.4'

loop_
_geom_angle_atom_site_label_1
_geom_angle_atom_site_label_2
_geom_angle_atom_site_label_3
_geom_angle
O1 Fe1 O2 87.50(4)
O1 Fe1 N1 92.16(4)
O1 Fe1 N3 159.16(4)
O1 Fe1 N5 108.31(4)
O2 Fe1 N1 157.09(4)
O2 Fe1 N3 88.54(4)
O2 Fe1 N5 109.58(4)
N1 Fe1 N3 83.68(4)
N5 Fe1 N1 92.28(4)
N5 Fe1 N3 92.29(4)
C2 O1 Fe1 125.25(9)
C4 O2 Fe1 125.43(9)
C2 O3 C1 117.02(11)
C4 O4 C5 116.91(10)
N2 N1 Fe1 112.69(8)
C6 N1 Fe1 139.58(9)
C6 N1 N2 106.51(10)
N1 N2 B1 121.21(10)
C8 N2 N1 110.00(10)
C8 N2 B1 128.79(10)
N4 N3 Fe1 113.91(8)
C21 N3 Fe1 139.76(9)
C21 N3 N4 106.27(10)
N3 N4 B1 120.02(10)
C23 N4 N3 110.19(10)
C23 N4 B1 128.94(10)
N6 N5 Fe1 113.85(8)
C36 N5 Fe1 139.92(9)
C36 N5 N6 106.22(10)
N5 N6 B1 120.79(10)
C38 N6 N5 110.20(10)
C38 N6 B1 129.01(10)
O3 C1 H49A 109.5
O3 C1 H49B 109.5
O3 C1 H49C 109.5
H49B C1 H49A 109.5
H49B C1 H49C 109.5
H49C C1 H49A 109.5
O1 C2 O3 118.86(12)
O1 C2 C3 127.53(13)
O3 C2 C3 113.61(11)
C2 C3 H47 118.9
C4 C3 C2 122.23(12)
C4 C3 H47 118.9
O2 C4 O4 118.22(12)
O2 C4 C3 127.67(12)
O4 C4 C3 114.11(11)
O4 C5 H50A 109.5
O4 C5 H50B 109.5
O4 C5 H50C 109.5
H50A C5 H50C 109.5
H50B C5 H50A 109.5
H50B C5 H50C 109.5
N1 C6 C7 109.99(11)
N1 C6 C9 123.38(11)
C7 C6 C9 126.23(12)
C6 C7 H8 127.1
C8 C7 C6 105.71(11)
C8 C7 H8 127.1
N2 C8 C7 107.73(11)
N2 C8 C15 124.36(11)
C7 C8 C15 127.84(12)
C10 C9 C6 121.57(12)
C14 C9 C6 119.75(12)
C14 C9 C10 118.58(12)
C9 C10 H41 119.6
C11 C10 C9 120.89(14)
C11 C10 H41 119.6
C10 C11 H42 120.1
C10 C11 C12 119.88(14)
C12 C11 H42 120.1
C11 C12 H43 120.1
C13 C12 C11 119.82(13)
C13 C12 H43 120.1
C12 C13 H44 119.8
C12 C13 C14 120.37(14)
C14 C13 H44 119.8
C9 C14 H45 119.8
C13 C14 C9 120.45(13)
C13 C14 H45 119.8
C16 C15 C8 121.31(11)
C16 C15 C20 119.36(12)
C20 C15 C8 119.31(12)
C15 C16 H35 119.7
C17 C16 C15 120.55(12)
C17 C16 H35 119.7
C16 C17 H36 120.2
C16 C17 C18 119.69(13)
C18 C17 H36 120.2
C17 C18 H37 119.9
C19 C18 C17 120.17(12)
C19 C18 H37 119.9
C18 C19 H38 119.9
C18 C19 C20 120.17(13)
C20 C19 H38 119.9
C15 C20 H39 120.0
C19 C20 C15 120.04(13)
C19 C20 H39 120.0
N3 C21 C22 110.15(11)
N3 C21 C24 123.92(11)
C22 C21 C24 125.77(12)
C21 C22 H2 127.1
C23 C22 C21 105.86(11)
C23 C22 H2 127.1
N4 C23 C22 107.52(11)
N4 C23 C30 124.80(11)
C22 C23 C30 127.58(12)
C25 C24 C21 119.33(12)
C29 C24 C21 121.61(12)
C29 C24 C25 118.84(12)
C24 C25 H21 119.8
C26 C25 C24 120.33(13)
C26 C25 H21 119.8
C25 C26 H20 119.9
C27 C26 C25 120.20(13)
C27 C26 H20 119.9
C26 C27 H19 120.0
C26 C27 C28 119.99(13)
C28 C27 H19 120.0
C27 C28 H18 120.1
C29 C28 C27 119.85(13)
C29 C28 H18 120.1
C24 C29 H17 119.6
C28 C29 C24 120.77(13)
C28 C29 H17 119.6
C31 C30 C23 118.03(12)
C35 C30 C23 122.99(12)
C35 C30 C31 118.98(12)
C30 C31 H15 119.7
C32 C31 C30 120.53(13)
C32 C31 H15 119.7
C31 C32 H14 120.0
C33 C32 C31 120.05(13)
C33 C32 H14 120.0
C32 C33 H13 120.1
C32 C33 C34 119.78(13)
C34 C33 H13 120.1
C33 C34 H12 119.8
C35 C34 C33 120.39(13)
C35 C34 H12 119.8
C30 C35 H11 119.9
C34 C35 C30 120.27(13)
C34 C35 H11 119.9
N5 C36 C37 109.98(11)
N5 C36 C39 124.42(11)
C37 C36 C39 125.54(12)
C36 C37 H5 127.0
C38 C37 C36 105.94(11)
C38 C37 H5 127.0
N6 C38 C37 107.66(11)
N6 C38 C45 124.34(11)
C37 C38 C45 127.98(12)
C40 C39 C36 122.79(12)
C40 C39 C44 118.73(13)
C44 C39 C36 118.48(12)
C39 C40 H29 119.9
C41 C40 C39 120.12(14)
C41 C40 H29 119.9
C40 C41 H30 119.6
C42 C41 C40 120.73(14)
C42 C41 H30 119.6
C41 C42 H31 120.3
C43 C42 C41 119.42(14)
C43 C42 H31 120.3
C42 C43 H32 119.9
C42 C43 C44 120.14(15)
C44 C43 H32 119.9
C39 C44 H33 119.6
C43 C44 C39 120.84(14)
C43 C44 H33 119.6
C46 C45 C38 121.89(11)
C46 C45 C50 119.10(12)
C50 C45 C38 119.00(12)
C45 C46 H23 119.8
C47 C46 C45 120.39(12)
C47 C46 H23 119.8
C46 C47 H24 120.0
C46 C47 C48 120.03(13)
C48 C47 H24 120.0
C47 C48 H25 119.9
C49 C48 C47 120.21(13)
C49 C48 H25 119.9
C48 C49 H26 120.1
C48 C49 C50 119.88(13)
C50 C49 H26 120.1
C45 C50 H27 119.8
C49 C50 C45 120.32(13)
C49 C50 H27 119.8
Cl1 C51 Cl2 112.33(9)
Cl1 C51 H51A 109.1
Cl1 C51 H51B 109.1
Cl2 C51 H51A 109.1
Cl2 C51 H51B 109.1
H51B C51 H51A 107.9
Cl3 C52 Cl4 109.3(3)
Cl3 C52 H52A 109.8
Cl3 C52 H52B 109.8
Cl4 C52 H52A 109.8
Cl4 C52 H52B 109.8
H52A C52 H52B 108.3
N2 B1 H1 109.0
N4 B1 N2 108.99(10)
N4 B1 H1 109.0
N6 B1 N2 109.98(10)
N6 B1 N4 110.93(10)
N6 B1 H1 109.0

loop_
_geom_bond_atom_site_label_1
_geom_bond_atom_site_label_2
_geom_bond_distance
Fe1 O1 2.0422(9)
Fe1 O2 2.0458(9)
Fe1 N1 2.1505(11)
Fe1 N3 2.1537(11)
Fe1 N5 2.1291(11)
Cl1 C51 1.7480(17)
Cl2 C51 1.7500(18)
Cl3 C52 1.778(6)
Cl4 C52 1.785(6)
O1 C2 1.2589(16)
O2 C4 1.2642(15)
O3 C1 1.4421(18)
O3 C2 1.3487(16)
O4 C4 1.3520(16)
O4 C5 1.4333(17)
N1 C6 1.3465(16)
N2 N1 1.3726(14)
N2 C8 1.3575(16)
N2 B1 1.5452(17)
N3 C21 1.3462(16)
N4 N3 1.3728(14)
N4 C23 1.3590(16)
N4 B1 1.5438(17)
N5 C36 1.3493(16)
N6 N5 1.3760(14)
N6 C38 1.3568(16)
N6 B1 1.5437(17)
C1 H49A 0.9800
C1 H49B 0.9800
C1 H49C 0.9800
C2 C3 1.3987(19)
C3 H47 0.9500
C3 C4 1.391(2)
C5 H50A 0.9800
C5 H50B 0.9800
C5 H50C 0.9800
C6 C9 1.4711(17)
C7 C6 1.3992(18)
C7 H8 0.9500
C8 C7 1.3858(17)
C8 C15 1.4778(17)
C9 C10 1.3971(19)
C9 C14 1.3953(19)
C10 H41 0.9500
C10 C11 1.3887(19)
C11 H42 0.9500
C11 C12 1.389(2)
C12 H43 0.9500
C12 C13 1.383(2)
C13 H44 0.9500
C13 C14 1.3916(19)
C14 H45 0.9500
C15 C16 1.3944(18)
C15 C20 1.3967(18)
C16 H35 0.9500
C16 C17 1.3905(18)
C17 H36 0.9500
C17 C18 1.3910(19)
C18 H37 0.9500
C18 C19 1.388(2)
C19 H38 0.9500
C19 C20 1.3916(18)
C20 H39 0.9500
C21 C24 1.4745(17)
C22 C21 1.3973(18)
C22 H2 0.9500
C23 C22 1.3836(18)
C23 C30 1.4768(17)
C24 C25 1.3978(18)
C24 C29 1.3963(19)
C25 H21 0.9500
C26 C25 1.3921(19)
C26 H20 0.9500
C27 C26 1.384(2)
C27 H19 0.9500
C28 C27 1.393(2)
C28 H18 0.9500
C29 C28 1.3863(19)
C29 H17 0.9500
C30 C31 1.3979(18)
C30 C35 1.3938(18)
C31 H15 0.9500
C32 C31 1.3885(19)
C32 H14 0.9500
C33 C32 1.385(2)
C33 H13 0.9500
C34 C33 1.389(2)
C34 H12 0.9500
C35 C34 1.3869(19)
C35 H11 0.9500
C36 C39 1.4745(17)
C37 C36 1.3997(17)
C37 H5 0.9500
C38 C37 1.3832(18)
C38 C45 1.4770(17)
C39 C40 1.3910(19)
C39 C44 1.395(2)
C40 H29 0.9500
C40 C41 1.390(2)
C41 H30 0.9500
C41 C42 1.387(2)
C42 H31 0.9500
C42 C43 1.382(2)
C43 H32 0.9500
C43 C44 1.388(2)
C44 H33 0.9500
C45 C46 1.3968(18)
C45 C50 1.3973(18)
C46 H23 0.9500
C46 C47 1.3872(18)
C47 H24 0.9500
C47 C48 1.388(2)
C48 H25 0.9500
C48 C49 1.387(2)
C49 H26 0.9500
C49 C50 1.3922(19)
C50 H27 0.9500
C51 H51A 0.9900
C51 H51B 0.9900
C52 H52A 0.9900
C52 H52B 0.9900
B1 H1 1.0000

loop_
_geom_torsion_atom_site_label_1
_geom_torsion_atom_site_label_2
_geom_torsion_atom_site_label_3
_geom_torsion_atom_site_label_4
_geom_torsion
Fe1 O1 C2 O3 164.03(9)
Fe1 O1 C2 C3 -16.1(2)
Fe1 O2 C4 O4 -169.63(9)
Fe1 O2 C4 C3 10.9(2)
Fe1 N1 C6 C7 -163.21(10)
Fe1 N1 C6 C9 23.7(2)
Fe1 N3 C21 C22 -177.35(10)
Fe1 N3 C21 C24 -1.7(2)
Fe1 N5 C36 C37 -178.20(10)
Fe1 N5 C36 C39 4.3(2)
O1 Fe1 O2 C4 -19.12(11)
O1 Fe1 N1 N2 -144.87(8)
O1 Fe1 N1 C6 20.12(14)
O1 Fe1 N3 N4 -133.46(11)
O1 Fe1 N3 C21 43.3(2)
O1 Fe1 N5 N6 136.22(8)
O1 Fe1 N5 C36 -45.03(14)
O1 C2 C3 C4 -1.1(2)
O2 Fe1 O1 C2 21.55(11)
O2 Fe1 N1 N2 126.45(10)
O2 Fe1 N1 C6 -68.56(18)
O2 Fe1 N3 N4 147.47(9)
O2 Fe1 N3 C21 -35.73(14)
O2 Fe1 N5 N6 -129.82(8)
O2 Fe1 N5 C36 48.93(14)
O3 C2 C3 C4 178.81(13)
N1 Fe1 O1 C2 -135.53(11)
N1 Fe1 O2 C4 70.50(15)
N1 Fe1 N3 N4 -54.10(8)
N1 Fe1 N3 C21 122.70(14)
N1 Fe1 N5 N6 43.19(8)
N1 Fe1 N5 C36 -138.05(13)
N1 N2 C8 C7 -0.05(14)
N1 N2 C8 C15 177.01(11)
N1 N2 B1 N4 -54.20(14)
N1 N2 B1 N6 67.60(14)
N1 C6 C9 C10 22.4(2)
N1 C6 C9 C14 -161.46(13)
N2 N1 C6 C7 2.37(14)
N2 N1 C6 C9 -170.74(11)
N2 C8 C7 C6 1.45(15)
N2 C8 C15 C16 -55.32(18)
N2 C8 C15 C20 126.60(14)
N3 Fe1 O1 C2 -57.70(17)
N3 Fe1 O2 C4 140.41(11)
N3 Fe1 N1 N2 55.61(8)
N3 Fe1 N1 C6 -139.39(14)
N3 Fe1 N5 N6 -40.56(8)
N3 Fe1 N5 C36 138.19(13)
N3 N4 C23 C22 0.73(14)
N3 N4 C23 C30 -175.84(12)
N3 N4 B1 N2 56.26(14)
N3 N4 B1 N6 -64.97(14)
N3 C21 C24 C25 147.47(13)
N3 C21 C24 C29 -37.9(2)
N4 N3 C21 C22 -0.40(14)
N4 N3 C21 C24 175.25(12)
N4 C23 C22 C21 -0.93(15)
N4 C23 C30 C31 131.69(14)
N4 C23 C30 C35 -48.82(19)
N5 Fe1 O1 C2 131.36(11)
N5 Fe1 O2 C4 -127.68(10)
N5 Fe1 N1 N2 -36.44(8)
N5 Fe1 N1 C6 128.55(14)
N5 Fe1 N3 N4 37.93(9)
N5 Fe1 N3 C21 -145.27(14)
N5 N6 C38 C37 0.23(14)
N5 N6 C38 C45 -178.41(11)
N5 N6 B1 N2 -58.85(14)
N5 N6 B1 N4 61.80(14)
N5 C36 C39 C40 -30.3(2)
N5 C36 C39 C44 149.80(14)
N6 N5 C36 C37 0.61(14)
N6 N5 C36 C39 -176.84(11)
N6 C38 C37 C36 0.14(14)
N6 C38 C45 C46 -52.11(18)
N6 C38 C45 C50 128.46(14)
C1 O3 C2 O1 1.70(19)
C1 O3 C2 C3 -178.21(12)
C2 C3 C4 O2 4.0(2)
C2 C3 C4 O4 -175.55(13)
C5 O4 C4 O2 2.82(18)
C5 O4 C4 C3 -177.62(12)
C6 C9 C10 C11 177.74(13)
C6 C9 C14 C13 -177.38(13)
C7 C6 C9 C10 -149.60(14)
C7 C6 C9 C14 26.6(2)
C7 C8 C15 C16 121.12(15)
C7 C8 C15 C20 -56.95(19)
C8 N2 N1 Fe1 168.48(8)
C8 N2 N1 C6 -1.44(14)
C8 N2 B1 N4 126.39(13)
C8 N2 B1 N6 -111.81(13)
C8 C7 C6 N1 -2.40(15)
C8 C7 C6 C9 170.46(12)
C8 C15 C16 C17 -176.86(12)
C8 C15 C20 C19 177.55(12)
C9 C10 C11 C12 -0.9(2)
C10 C9 C14 C13 -1.1(2)
C10 C11 C12 C13 -0.1(2)
C11 C12 C13 C14 0.5(2)
C12 C13 C14 C9 0.1(2)
C14 C9 C10 C11 1.5(2)
C15 C8 C7 C6 -175.47(13)
C15 C16 C17 C18 -0.4(2)
C16 C15 C20 C19 -0.6(2)
C16 C17 C18 C19 -1.0(2)
C17 C18 C19 C20 1.6(2)
C18 C19 C20 C15 -0.8(2)
C20 C15 C16 C17 1.21(19)
C21 C24 C25 C26 175.81(13)
C21 C24 C29 C28 -175.86(13)
C22 C21 C24 C25 -37.6(2)
C22 C21 C24 C29 137.06(14)
C22 C23 C30 C31 -44.2(2)
C22 C23 C30 C35 135.31(15)
C23 N4 N3 Fe1 177.64(8)
C23 N4 N3 C21 -0.20(14)
C23 N4 B1 N2 -112.09(13)
C23 N4 B1 N6 126.68(13)
C23 C22 C21 N3 0.84(15)
C23 C22 C21 C24 -174.71(12)
C23 C30 C31 C32 -179.83(12)
C23 C30 C35 C34 179.83(12)
C24 C29 C28 C27 0.7(2)
C25 C24 C29 C28 -1.2(2)
C27 C26 C25 C24 -0.4(2)
C28 C27 C26 C25 -0.1(2)
C29 C24 C25 C26 1.0(2)
C29 C28 C27 C26 0.0(2)
C30 C23 C22 C21 175.51(13)
C30 C35 C34 C33 0.2(2)
C31 C30 C35 C34 -0.7(2)
C33 C32 C31 C30 -0.1(2)
C34 C33 C32 C31 -0.3(2)
C35 C30 C31 C32 0.7(2)
C35 C34 C33 C32 0.3(2)
C36 C39 C40 C41 179.17(13)
C36 C39 C44 C43 179.55(14)
C37 C36 C39 C40 152.59(14)
C37 C36 C39 C44 -27.3(2)
C37 C38 C45 C46 129.53(15)
C37 C38 C45 C50 -49.90(19)
C38 N6 N5 Fe1 178.64(8)
C38 N6 N5 C36 -0.53(13)
C38 N6 B1 N2 120.56(13)
C38 N6 B1 N4 -118.79(13)
C38 C37 C36 N5 -0.48(15)
C38 C37 C36 C39 176.94(12)
C38 C45 C46 C47 177.48(12)
C38 C45 C50 C49 -178.62(12)
C39 C40 C41 C42 1.4(2)
C40 C39 C44 C43 -0.3(2)
C40 C41 C42 C43 -0.5(2)
C41 C42 C43 C44 -0.8(2)
C42 C43 C44 C39 1.2(2)
C44 C39 C40 C41 -1.0(2)
C45 C38 C37 C36 178.72(12)
C45 C46 C47 C48 1.7(2)
C46 C45 C50 C49 1.9(2)
C46 C47 C48 C49 0.8(2)
C47 C48 C49 C50 -2.0(2)
C48 C49 C50 C45 0.6(2)
C50 C45 C46 C47 -3.09(19)
B1 N2 N1 Fe1 -11.03(13)
B1 N2 N1 C6 179.05(11)
B1 N2 C8 C7 179.41(12)
B1 N2 C8 C15 -3.5(2)
B1 N4 N3 Fe1 7.28(13)
B1 N4 N3 C21 -170.57(11)
B1 N4 C23 C22 169.99(12)
B1 N4 C23 C30 -6.6(2)
B1 N6 N5 Fe1 -1.85(13)
B1 N6 N5 C36 178.98(10)
B1 N6 C38 C37 -179.22(11)
B1 N6 C38 C45 2.1(2)
